data_2206241
loop_
_publ_author_name
'Xiaohua Pu'
'Xiaoming Jiang'
'Yibin Wei'
'Yanping Li'
'Pin Yang'

_publ_section_title
;
 Poly[dipyridinecopper(II)-\m-cyano-copper(II)-tri-\m-cyano]
;
_journal_issue 7
_journal_name_full 'Acta Crystallographica Section E'
_journal_page_first m1393
_journal_page_last m1395
_journal_paper_doi 10.1107/S1600536805019148
_journal_volume 61
_journal_year 2005
_chemical_formula_iupac '[Cu2 (C N)4 (C5 H5 N)2]'
_chemical_formula_moiety 'C14 H10 Cu2 N6'
_chemical_formula_sum 'C14 H10 Cu2 N6'
_chemical_formula_weight 389.36
_chemical_name_systematic
;
Poly[\m-cyano-tetracyanodipyridinedicopper(II)]
;
_space_group_IT_number 66
_symmetry_cell_setting orthorhombic
_symmetry_space_group_name_Hall '-C 2 2c'
_symmetry_space_group_name_H-M 'C c c m'
_atom_sites_solution_hydrogens geom
_atom_sites_solution_primary direct
_atom_sites_solution_secondary difmap
_audit_creation_method SHELXL-97
_cell_angle_alpha 90.00
_cell_angle_beta 90.00
_cell_angle_gamma 90.00
_cell_formula_units_Z 4
_cell_length_a 9.231(3)
_cell_length_b 13.375(4)
_cell_length_c 13.354(4)
_cell_measurement_reflns_used 4561
_cell_measurement_temperature 273(2)
_cell_measurement_theta_max 26.7
_cell_measurement_theta_min 2.7
_cell_volume 1648.7(9)
_computing_cell_refinement 'SAINT (Bruker, 2000)'
_computing_data_collection 'SMART (Bruker, 2000)'
_computing_data_reduction SAINT
_computing_molecular_graphics 'SHELXTL (Sheldrick, 1999) and PLATON (Spek, 2003)'
_computing_publication_material SHELXTL
_computing_structure_refinement 'SHELXL97 (Sheldrick, 2000)'
_computing_structure_solution 'SHELXS97 (Sheldrick, 2000)'
_diffrn_ambient_temperature 298(2)
_diffrn_measured_fraction_theta_full 0.998
_diffrn_measured_fraction_theta_max 0.998
_diffrn_measurement_device_type 'Bruker SMART CCD'
_diffrn_measurement_method '\f and \w'
_diffrn_radiation_monochromator graphite
_diffrn_radiation_source 'fine-focus sealed tube'
_diffrn_radiation_type MoK\a
_diffrn_radiation_wavelength 0.71073
_diffrn_reflns_av_R_equivalents 0.0307
_diffrn_reflns_av_sigmaI/netI 0.0231
_diffrn_reflns_limit_h_max 10
_diffrn_reflns_limit_h_min -11
_diffrn_reflns_limit_k_max 16
_diffrn_reflns_limit_k_min -9
_diffrn_reflns_limit_l_max 16
_diffrn_reflns_limit_l_min -13
_diffrn_reflns_number 3933
_diffrn_reflns_theta_full 25.48
_diffrn_reflns_theta_max 25.47
_diffrn_reflns_theta_min 2.68
_diffrn_standards_decay_% 0
_diffrn_standards_number 0
_exptl_absorpt_coefficient_mu 2.583
_exptl_absorpt_correction_T_max 0.595
_exptl_absorpt_correction_T_min 0.404
_exptl_absorpt_correction_type multi-scan
_exptl_absorpt_process_details '(SADABS; Sheldrick, 2000)'
_exptl_crystal_colour yellow
_exptl_crystal_density_diffrn 1.569
_exptl_crystal_density_method 'not measured'
_exptl_crystal_description block
_exptl_crystal_F_000 776
_exptl_crystal_size_max 0.40
_exptl_crystal_size_mid 0.20
_exptl_crystal_size_min 0.20
_refine_diff_density_max 0.426
_refine_diff_density_min -0.255
_refine_ls_extinction_method none
_refine_ls_goodness_of_fit_ref 1.002
_refine_ls_hydrogen_treatment constr
_refine_ls_matrix_type full
_refine_ls_number_parameters 56
_refine_ls_number_reflns 806
_refine_ls_number_restraints 1
_refine_ls_restrained_S_all 1.057
_refine_ls_R_factor_all 0.0362
_refine_ls_R_factor_gt 0.0299
_refine_ls_shift/su_max 0.000
_refine_ls_shift/su_mean 0.000
_refine_ls_structure_factor_coef Fsqd
_refine_ls_weighting_details 'calc w = 1/[\s^2^(Fo^2^)+(0.0459P)^2^+1.7229P] where P = (Fo^2^+2Fc^2^)/3'
_refine_ls_weighting_scheme calc
_refine_ls_wR_factor_gt 0.0735
_refine_ls_wR_factor_ref 0.0769
_reflns_number_gt 726
_reflns_number_total 806
_reflns_threshold_expression I>2\s(I)
_cod_data_source_file lh6449.cif
_cod_data_source_block I
_cod_depositor_comments
;
The following automatic conversions were performed:
'_symmetry_cell_setting' value 'Orthorhombic' changed to 'orthorhombic'
according to '/home/saulius/struct/CIF-dictionaries/cif_core.dic'
dictionary named 'cif_core.dic' version 2.4.1 from 2010-06-29.

Automatic conversion script
Id: cif_fix_enum 1527 2010-12-29 10:47:43Z saulius 

The following automatic conversions were performed:

'_symmetry_cell_setting' value 'Orthorhombic' changed to
'orthorhombic' according to
/home/saulius/struct/CIF-dictionaries/cif_core.dic dictionary named
'cif_core.dic' version 2.4.1 from 2010-06-29.

Automatic conversion script
Id: cif_fix_values 1715 2011-07-08 13:25:40Z adriana 
;
_cod_original_cell_volume 1648.8(9)
_cod_original_sg_symbol_Hall '-C 2 2 c'
_cod_database_code 2206241
_cod_database_fobs_code 2206241

loop_
_symmetry_equiv_pos_as_xyz
'x, y, z'
'-x, -y, z'
'-x, y, -z+1/2'
'x, -y, -z+1/2'
'x+1/2, y+1/2, z'
'-x+1/2, -y+1/2, z'
'-x+1/2, y+1/2, -z+1/2'
'x+1/2, -y+1/2, -z+1/2'
'-x, -y, -z'
'x, y, -z'
'x, -y, z-1/2'
'-x, y, z-1/2'
'-x+1/2, -y+1/2, -z'
'x+1/2, y+1/2, -z'
'x+1/2, -y+1/2, z-1/2'
'-x+1/2, y+1/2, z-1/2'

loop_
_atom_site_label
_atom_site_fract_x
_atom_site_fract_y
_atom_site_fract_z
_atom_site_U_iso_or_equiv
_atom_site_adp_type
_atom_site_calc_flag
_atom_site_refinement_flags
_atom_site_occupancy
_atom_site_type_symbol
Cu1 1.0000 0.5000 0.2500 0.0292(2) Uani d S 1 Cu
Cu2 1.2500 0.2500 0.5000 0.0316(2) Uani d S 1 Cu
N1 1.1774(3) 0.3525(2) 0.3873(2) 0.0451(7) Uani d D 1 N
N2 1.0402(4) 0.1821(3) 0.5000 0.0439(9) Uani d S 1 N
C1 1.1191(3) 0.4088(2) 0.3368(2) 0.0380(7) Uani d D 1 C
C2 0.9716(4) 0.1615(3) 0.4162(3) 0.0664(11) Uani d . 1 C
H2 1.0179 0.1751 0.3559 0.080 Uiso calc R 1 H
C3 0.8357(5) 0.1211(4) 0.4134(4) 0.0894(16) Uani d . 1 C
H3 0.7909 0.1083 0.3524 0.107 Uiso calc R 1 H
C4 0.7675(7) 0.1001(6) 0.5000 0.089(2) Uani d S 1 C
H4 0.6755 0.0717 0.5000 0.107 Uiso calc SR 1 H

loop_
_atom_site_aniso_label
_atom_site_aniso_U_11
_atom_site_aniso_U_22
_atom_site_aniso_U_33
_atom_site_aniso_U_12
_atom_site_aniso_U_13
_atom_site_aniso_U_23
Cu1 0.0358(4) 0.0257(4) 0.0261(4) 0.000 0.000 0.000
Cu2 0.0353(4) 0.0312(4) 0.0281(4) 0.0042(3) 0.000 0.000
N1 0.0521(16) 0.0404(15) 0.0426(15) 0.0023(13) -0.0030(12) 0.0074(13)
N2 0.047(2) 0.042(2) 0.043(2) -0.0018(18) 0.000 0.000
C1 0.0428(16) 0.0374(16) 0.0339(15) -0.0021(14) -0.0011(13) 0.0023(14)
C2 0.066(2) 0.081(3) 0.052(2) -0.016(2) -0.0049(18) -0.005(2)
C3 0.081(3) 0.106(4) 0.081(3) -0.046(3) -0.022(2) -0.006(3)
C4 0.067(4) 0.092(5) 0.108(5) -0.038(4) 0.000 0.000

loop_
_atom_type_symbol
_atom_type_description
_atom_type_scat_dispersion_real
_atom_type_scat_dispersion_imag
_atom_type_scat_source
C C 0.0033 0.0016 'International Tables Vol C Tables 4.2.6.8 and 6.1.1.4'
H H 0.0000 0.0000 'International Tables Vol C Tables 4.2.6.8 and 6.1.1.4'
N N 0.0061 0.0033 'International Tables Vol C Tables 4.2.6.8 and 6.1.1.4'
Cu Cu 0.3201 1.2651 'International Tables Vol C Tables 4.2.6.8 and 6.1.1.4'

loop_
_geom_angle_atom_site_label_1
_geom_angle_atom_site_label_2
_geom_angle_atom_site_label_3
_geom_angle_site_symmetry_1
_geom_angle_site_symmetry_3
_geom_angle
_geom_angle_publ_flag
C1 Cu1 C1 3_755 4_565 109.55(17) ?
C1 Cu1 C1 3_755 2_765 113.68(17) ?
C1 Cu1 C1 4_565 2_765 105.29(17) ?
C1 Cu1 C1 3_755 . 105.29(17) y
C1 Cu1 C1 4_565 . 113.68(17) y
C1 Cu1 C1 2_765 . 109.55(17) y
N2 Cu2 N2 13_756 . 180.0 y
N2 Cu2 N1 13_756 10_556 90.67(10) ?
N2 Cu2 N1 . 10_556 89.33(10) ?
N2 Cu2 N1 13_756 6_755 89.33(10) ?
N2 Cu2 N1 . 6_755 90.67(10) y
N1 Cu2 N1 10_556 6_755 180.0 ?
N2 Cu2 N1 13_756 . 90.67(10) ?
N2 Cu2 N1 . . 89.33(10) y
N1 Cu2 N1 10_556 . 89.23(14) y
N1 Cu2 N1 6_755 . 90.77(14) y
N2 Cu2 N1 13_756 13_756 89.33(10) ?
N2 Cu2 N1 . 13_756 90.67(10) ?
N1 Cu2 N1 10_556 13_756 90.77(14) ?
N1 Cu2 N1 6_755 13_756 89.23(14) ?
N1 Cu2 N1 . 13_756 180.00(10) y
C1 N1 Cu2 . . 168.8(3) y
C2 N2 C2 . 10_556 116.7(4) ?
C2 N2 Cu2 . . 121.6(2) ?
C2 N2 Cu2 10_556 . 121.6(2) ?
N1 C1 Cu1 . . 174.6(3) y
N2 C2 C3 . . 123.2(4) ?
N2 C2 H2 . . 118.4 ?
C3 C2 H2 . . 118.4 ?
C4 C3 C2 . . 119.2(5) ?
C4 C3 H3 . . 120.4 ?
C2 C3 H3 . . 120.4 ?
C3 C4 C3 10_556 . 118.4(6) ?
C3 C4 H4 10_556 . 120.8 ?
C3 C4 H4 . . 120.8 ?

loop_
_geom_bond_atom_site_label_1
_geom_bond_atom_site_label_2
_geom_bond_site_symmetry_2
_geom_bond_distance
_geom_bond_publ_flag
Cu1 C1 3_755 2.011(3) ?
Cu1 C1 4_565 2.011(3) ?
Cu1 C1 2_765 2.011(3) ?
Cu1 C1 . 2.011(3) y
Cu2 N2 13_756 2.139(4) ?
Cu2 N2 . 2.139(4) y
Cu2 N1 10_556 2.144(3) ?
Cu2 N1 6_755 2.144(3) ?
Cu2 N1 . 2.144(3) y
Cu2 N1 13_756 2.144(3) ?
N1 C1 . 1.144(4) y
N2 C2 . 1.315(4) ?
N2 C2 10_556 1.315(4) ?
C2 C3 . 1.366(6) ?
C2 H2 . 0.9300 ?
C3 C4 . 1.347(6) ?
C3 H3 . 0.9300 ?
C4 C3 10_556 1.347(6) ?
C4 H4 . 0.9300 ?

loop_
_geom_torsion_atom_site_label_1
_geom_torsion_atom_site_label_2
_geom_torsion_atom_site_label_3
_geom_torsion_atom_site_label_4
_geom_torsion_site_symmetry_1
_geom_torsion_site_symmetry_4
_geom_torsion
N2 Cu2 N1 C1 13_756 . -133.9(14)
N2 Cu2 N1 C1 . . 46.1(14)
N1 Cu2 N1 C1 10_556 . -43.2(14)
N1 Cu2 N1 C1 6_755 . 136.8(14)
N1 Cu2 N2 C2 10_556 . 133.7(4)
N1 Cu2 N2 C2 6_755 . -46.3(4)
N1 Cu2 N2 C2 . . 44.4(4)
N1 Cu2 N2 C2 13_756 . -135.6(4)
N1 Cu2 N2 C2 10_556 10_556 -44.4(4)
N1 Cu2 N2 C2 6_755 10_556 135.6(4)
N1 Cu2 N2 C2 . 10_556 -133.7(4)
N1 Cu2 N2 C2 13_756 10_556 46.3(4)
C2 N2 C2 C3 10_556 . 0.3(8)
Cu2 N2 C2 C3 . . -177.9(4)
N2 C2 C3 C4 . . -0.6(9)
C2 C3 C4 C3 . 10_556 0.9(12)
